data_4031760
loop_
_publ_author_name
'Li, Bin'
'Yang, Jie'
'Xu, Hong'
'Song, Haibin'
'Wang, Baiquan'

_publ_section_title
;
 Rhodium(III)-Catalyzed C-H Activation and Annulation with
 1-Alkynylphosphine Sulfides: A Mild and Regioselective Access for the
 Synthesis of Bulky Phosphine Ligands.
;
_journal_issue 24
_journal_name_full 'The Journal of organic chemistry'
_journal_page_first 12397
_journal_page_last 12409
_journal_paper_doi 10.1021/acs.joc.5b02265
_journal_volume 80
_journal_year 2015
_chemical_formula_sum 'C27.5 H22 Cl N O P S'
_chemical_formula_weight 479.93
_chemical_name_systematic
; 
 ? 
;
_space_group_IT_number 61
_symmetry_cell_setting orthorhombic
_symmetry_space_group_name_Hall '-P 2ac 2ab'
_symmetry_space_group_name_H-M 'P b c a'
_atom_sites_solution_hydrogens geom
_atom_sites_solution_primary direct
_atom_sites_solution_secondary difmap
_audit_creation_method SHELXL-97
_cell_angle_alpha 90.00
_cell_angle_beta 90.00
_cell_angle_gamma 90.00
_cell_formula_units_Z 16
_cell_length_a 13.236(3)
_cell_length_b 19.919(4)
_cell_length_c 34.940(7)
_cell_measurement_reflns_used 13566
_cell_measurement_temperature 113(2)
_cell_measurement_theta_max 27.9825
_cell_measurement_theta_min 1.9303
_cell_volume 9212(3)
_computing_cell_refinement crystalclear
_computing_data_collection crystalclear
_computing_data_reduction crystalclear
_computing_molecular_graphics 'Bruker SHELXTL'
_computing_publication_material 'Bruker SHELXTL'
_computing_structure_refinement 'SHELXL-97 (Sheldrick, 1997)'
_computing_structure_solution 'SHELXS-97 (Sheldrick, 1990)'
_diffrn_ambient_temperature 113(2)
_diffrn_measured_fraction_theta_full 0.964
_diffrn_measured_fraction_theta_max 0.964
_diffrn_measurement_device_type 'rigaku saturn'
_diffrn_measurement_method '\w scans'
_diffrn_radiation_monochromator graphite
_diffrn_radiation_source 'fine-focus sealed tube'
_diffrn_radiation_type MoK\a
_diffrn_radiation_wavelength 0.71073
_diffrn_reflns_av_R_equivalents 0.0760
_diffrn_reflns_av_sigmaI/netI 0.0592
_diffrn_reflns_limit_h_max 15
_diffrn_reflns_limit_h_min -17
_diffrn_reflns_limit_k_max 24
_diffrn_reflns_limit_k_min -26
_diffrn_reflns_limit_l_max 46
_diffrn_reflns_limit_l_min -42
_diffrn_reflns_number 57834
_diffrn_reflns_theta_full 27.98
_diffrn_reflns_theta_max 27.98
_diffrn_reflns_theta_min 1.93
_diffrn_standards_decay_% 0
_diffrn_standards_interval_count 0
_diffrn_standards_interval_time 0
_diffrn_standards_number 0
_exptl_absorpt_coefficient_mu 0.348
_exptl_absorpt_correction_T_max 0.9595
_exptl_absorpt_correction_T_min 0.9337
_exptl_absorpt_correction_type multi-scan
_exptl_absorpt_process_details SADABS
_exptl_crystal_colour Colorless
_exptl_crystal_density_diffrn 1.384
_exptl_crystal_density_meas ?
_exptl_crystal_density_method 'not measured'
_exptl_crystal_description Prism
_exptl_crystal_F_000 3984
_exptl_crystal_size_max 0.20
_exptl_crystal_size_mid 0.18
_exptl_crystal_size_min 0.12
_refine_diff_density_max 0.372
_refine_diff_density_min -0.697
_refine_diff_density_rms 0.073
_refine_ls_extinction_coef 0.00190(16)
_refine_ls_extinction_expression Fc^*^=kFc[1+0.001xFc^2^\l^3^/sin(2\q)]^-1/4^
_refine_ls_extinction_method SHELXL
_refine_ls_goodness_of_fit_ref 1.097
_refine_ls_hydrogen_treatment mixed
_refine_ls_matrix_type full
_refine_ls_number_parameters 595
_refine_ls_number_reflns 11105
_refine_ls_number_restraints 0
_refine_ls_restrained_S_all 1.097
_refine_ls_R_factor_all 0.0839
_refine_ls_R_factor_gt 0.0639
_refine_ls_shift/su_max 0.001
_refine_ls_shift/su_mean 0.000
_refine_ls_structure_factor_coef Fsqd
_refine_ls_weighting_details 'calc w=1/[\s^2^(Fo^2^)+(0.0604P)^2^+5.4156P] where P=(Fo^2^+2Fc^2^)/3'
_refine_ls_weighting_scheme calc
_refine_ls_wR_factor_gt 0.1373
_refine_ls_wR_factor_ref 0.1474
_reflns_number_gt 8626
_reflns_number_total 11105
_reflns_threshold_expression >2sigma(I)
_cod_data_source_file jo5b02265_si_003.cif
_cod_data_source_block shelxl
_cod_depositor_comments
;
The following automatic conversions were performed:

'_symmetry_cell_setting' value 'Orthorhombic' changed to
'orthorhombic' according to
/usr/data/users/saulius/crontab/automatic-downloads/rss-feeds/ACS/lib/dictionaries/cif_core.dic
dictionary named 'cif_core.dic' version 2.4.2 from 2011-04-26.

'_exptl_absorpt_correction_type' value 'MULTI-SCAN' changed to
'multi-scan' according to
/usr/data/users/saulius/crontab/automatic-downloads/rss-feeds/ACS/lib/dictionaries/cif_core.dic
dictionary named 'cif_core.dic' version 2.4.2 from 2011-04-26.

'_exptl_crystal_density_meas' value 'not measured' was changed to '?'
- the value is perceived as not measured.

Automatic conversion script
Id: cif_fix_values 4268 2015-11-12 08:31:59Z antanas 

 Adding full bibliography for 4031759--4031761.cif.
;
_cod_original_sg_symbol_H-M Pbca
_cod_database_code 4031760

loop_
_symmetry_equiv_pos_as_xyz
'x, y, z'
'-x+1/2, -y, z+1/2'
'-x, y+1/2, -z+1/2'
'x+1/2, -y+1/2, -z'
'-x, -y, -z'
'x-1/2, y, -z-1/2'
'x, -y-1/2, z-1/2'
'-x-1/2, y-1/2, z'

loop_
_atom_site_label
_atom_site_type_symbol
_atom_site_fract_x
_atom_site_fract_y
_atom_site_fract_z
_atom_site_U_iso_or_equiv
_atom_site_adp_type
_atom_site_occupancy
_atom_site_symmetry_multiplicity
_atom_site_calc_flag
_atom_site_refinement_flags
P1 P 0.46485(4) 0.11891(4) 0.234337(16) 0.01742(15) Uani 1 1 d .
P2 P 0.45565(4) 0.26685(4) 0.018179(16) 0.01721(15) Uani 1 1 d .
S1 S 0.61212(4) 0.11627(4) 0.240682(18) 0.02698(17) Uani 1 1 d .
S2 S 0.60158(4) 0.28137(4) 0.011404(17) 0.02272(15) Uani 1 1 d .
O1 O 0.20827(12) 0.11329(10) 0.37318(4) 0.0223(4) Uani 1 1 d .
O2 O 0.22788(13) 0.21617(10) -0.12512(5) 0.0249(4) Uani 1 1 d .
N1 N 0.29132(15) 0.17111(12) 0.32692(5) 0.0181(4) Uani 1 1 d .
N2 N 0.28188(15) 0.28548(12) -0.07816(5) 0.0184(4) Uani 1 1 d .
C1 C 0.26873(17) 0.11334(13) 0.34588(6) 0.0187(5) Uani 1 1 d .
C2 C 0.32535(17) 0.05444(13) 0.33352(6) 0.0193(5) Uani 1 1 d .
C3 C 0.31966(19) -0.00389(14) 0.35591(7) 0.0238(5) Uani 1 1 d .
H3 H 0.2755 -0.0052 0.3773 0.029 Uiso 1 1 calc R
C4 C 0.3771(2) -0.05898(15) 0.34718(7) 0.0279(6) Uani 1 1 d .
H4 H 0.3718 -0.0988 0.3620 0.034 Uiso 1 1 calc R
C5 C 0.44358(19) -0.05570(15) 0.31614(7) 0.0261(6) Uani 1 1 d .
H5 H 0.4850 -0.0933 0.3103 0.031 Uiso 1 1 calc R
C6 C 0.44995(18) 0.00112(15) 0.29382(7) 0.0233(6) Uani 1 1 d .
H6 H 0.4955 0.0019 0.2728 0.028 Uiso 1 1 calc R
C7 C 0.39021(17) 0.05828(13) 0.30151(6) 0.0182(5) Uani 1 1 d .
C8 C 0.39577(16) 0.12088(13) 0.27959(6) 0.0180(5) Uani 1 1 d .
C9 C 0.35052(16) 0.17697(13) 0.29465(6) 0.0163(5) Uani 1 1 d .
C10 C 0.36020(18) 0.24735(14) 0.28157(6) 0.0200(5) Uani 1 1 d .
C11 C 0.27410(19) 0.28795(14) 0.27878(7) 0.0243(5) Uani 1 1 d .
H11 H 0.2093 0.2695 0.2839 0.029 Uiso 1 1 calc R
C12 C 0.2832(2) 0.35480(15) 0.26861(7) 0.0286(6) Uani 1 1 d .
H12 H 0.2244 0.3820 0.2664 0.034 Uiso 1 1 calc R
C13 C 0.3773(2) 0.38230(16) 0.26157(7) 0.0297(6) Uani 1 1 d .
H13 H 0.3833 0.4283 0.2548 0.036 Uiso 1 1 calc R
C14 C 0.4631(2) 0.34239(15) 0.26451(7) 0.0257(6) Uani 1 1 d .
H14 H 0.5278 0.3612 0.2596 0.031 Uiso 1 1 calc R
C15 C 0.45479(18) 0.27524(14) 0.27453(7) 0.0222(5) Uani 1 1 d .
H15 H 0.5137 0.2483 0.2766 0.027 Uiso 1 1 calc R
C16 C 0.41633(18) 0.04486(13) 0.20952(6) 0.0197(5) Uani 1 1 d .
C17 C 0.31386(19) 0.02913(15) 0.21001(7) 0.0260(6) Uani 1 1 d .
H17 H 0.2681 0.0567 0.2238 0.031 Uiso 1 1 calc R
C18 C 0.2783(2) -0.02659(16) 0.19045(7) 0.0309(6) Uani 1 1 d .
H18 H 0.2081 -0.0366 0.1906 0.037 Uiso 1 1 calc R
C19 C 0.3447(2) -0.06764(16) 0.17074(7) 0.0315(6) Uani 1 1 d .
H19 H 0.3204 -0.1065 0.1580 0.038 Uiso 1 1 calc R
C20 C 0.4466(2) -0.05200(15) 0.16968(7) 0.0304(6) Uani 1 1 d .
H20 H 0.4921 -0.0799 0.1559 0.036 Uiso 1 1 calc R
C21 C 0.48265(19) 0.00440(15) 0.18869(7) 0.0255(6) Uani 1 1 d .
H21 H 0.5524 0.0154 0.1875 0.031 Uiso 1 1 calc R
C22 C 0.42497(17) 0.18653(14) 0.20279(6) 0.0188(5) Uani 1 1 d .
C23 C 0.32344(19) 0.20251(15) 0.19748(7) 0.0251(6) Uani 1 1 d .
H23 H 0.2725 0.1788 0.2111 0.030 Uiso 1 1 calc R
C24 C 0.2975(2) 0.25330(16) 0.17216(7) 0.0301(6) Uani 1 1 d .
H24 H 0.2286 0.2653 0.1689 0.036 Uiso 1 1 calc R
C25 C 0.3717(2) 0.28667(16) 0.15150(7) 0.0315(6) Uani 1 1 d .
H25 H 0.3534 0.3214 0.1342 0.038 Uiso 1 1 calc R
C26 C 0.4713(2) 0.26961(15) 0.15604(7) 0.0276(6) Uani 1 1 d .
H26 H 0.5217 0.2920 0.1415 0.033 Uiso 1 1 calc R
C27 C 0.49887(19) 0.21994(14) 0.18168(6) 0.0219(5) Uani 1 1 d .
H27 H 0.5681 0.2086 0.1849 0.026 Uiso 1 1 calc R
C28 C 0.27881(17) 0.22453(13) -0.09570(6) 0.0185(5) Uani 1 1 d .
C29 C 0.34393(17) 0.17310(13) -0.07870(6) 0.0187(5) Uani 1 1 d .
C30 C 0.35373(19) 0.11183(14) -0.09760(7) 0.0233(5) Uani 1 1 d .
H30 H 0.3144 0.1033 -0.1198 0.028 Uiso 1 1 calc R
C31 C 0.4192(2) 0.06372(15) -0.08457(7) 0.0267(6) Uani 1 1 d .
H31 H 0.4233 0.0213 -0.0969 0.032 Uiso 1 1 calc R
C32 C 0.48001(19) 0.07795(15) -0.05284(7) 0.0256(6) Uani 1 1 d .
H32 H 0.5276 0.0455 -0.0443 0.031 Uiso 1 1 calc R
C33 C 0.47186(18) 0.13833(14) -0.03378(7) 0.0225(5) Uani 1 1 d .
H33 H 0.5138 0.1467 -0.0122 0.027 Uiso 1 1 calc R
C34 C 0.40212(17) 0.18811(13) -0.04575(6) 0.0188(5) Uani 1 1 d .
C35 C 0.39050(17) 0.25310(13) -0.02699(6) 0.0183(5) Uani 1 1 d .
C36 C 0.33380(16) 0.30152(13) -0.04506(6) 0.0175(5) Uani 1 1 d .
C37 C 0.32078(18) 0.37303(13) -0.03465(6) 0.0200(5) Uani 1 1 d .
C38 C 0.22323(19) 0.39826(15) -0.02976(7) 0.0253(6) Uani 1 1 d .
H38 H 0.1669 0.3689 -0.0317 0.030 Uiso 1 1 calc R
C39 C 0.2079(2) 0.46597(16) -0.02209(8) 0.0355(7) Uani 1 1 d .
H39 H 0.1415 0.4825 -0.0180 0.043 Uiso 1 1 calc R
C40 C 0.2898(3) 0.50924(17) -0.02048(8) 0.0406(8) Uani 1 1 d .
H40 H 0.2797 0.5557 -0.0157 0.049 Uiso 1 1 calc R
C41 C 0.3860(3) 0.48455(17) -0.02584(8) 0.0397(8) Uani 1 1 d .
H41 H 0.4420 0.5144 -0.0249 0.048 Uiso 1 1 calc R
C42 C 0.4023(2) 0.41652(15) -0.03260(7) 0.0267(6) Uani 1 1 d .
H42 H 0.4691 0.4000 -0.0358 0.032 Uiso 1 1 calc R
C43 C 0.42563(17) 0.19372(13) 0.04727(6) 0.0174(5) Uani 1 1 d .
C44 C 0.49354(18) 0.17379(14) 0.07585(6) 0.0214(5) Uani 1 1 d .
H44 H 0.5558 0.1970 0.0789 0.026 Uiso 1 1 calc R
C45 C 0.47037(19) 0.12037(15) 0.09979(7) 0.0245(6) Uani 1 1 d .
H45 H 0.5168 0.1073 0.1191 0.029 Uiso 1 1 calc R
C46 C 0.38037(19) 0.08607(15) 0.09567(7) 0.0271(6) Uani 1 1 d .
H46 H 0.3647 0.0495 0.1121 0.033 Uiso 1 1 calc R
C47 C 0.31250(19) 0.10550(15) 0.06715(7) 0.0280(6) Uani 1 1 d .
H47 H 0.2507 0.0818 0.0642 0.034 Uiso 1 1 calc R
C48 C 0.33424(18) 0.15874(14) 0.04328(7) 0.0229(5) Uani 1 1 d .
H48 H 0.2873 0.1717 0.0241 0.028 Uiso 1 1 calc R
C49 C 0.39609(18) 0.33348(14) 0.04565(6) 0.0200(5) Uani 1 1 d .
C50 C 0.29146(19) 0.33442(15) 0.05197(7) 0.0253(6) Uani 1 1 d .
H50 H 0.2494 0.3005 0.0414 0.030 Uiso 1 1 calc R
C51 C 0.2501(2) 0.38561(17) 0.07400(7) 0.0316(7) Uani 1 1 d .
H51 H 0.1792 0.3868 0.0782 0.038 Uiso 1 1 calc R
C52 C 0.3109(2) 0.43490(16) 0.08987(7) 0.0314(6) Uani 1 1 d .
H52 H 0.2814 0.4702 0.1043 0.038 Uiso 1 1 calc R
C53 C 0.4144(2) 0.43281(15) 0.08478(7) 0.0313(6) Uani 1 1 d .
H53 H 0.4563 0.4659 0.0963 0.038 Uiso 1 1 calc R
C54 C 0.45692(19) 0.38187(15) 0.06266(7) 0.0245(6) Uani 1 1 d .
H54 H 0.5281 0.3802 0.0592 0.029 Uiso 1 1 calc R
Cl1 Cl 0.04285(6) 0.26199(6) 0.12723(3) 0.0585(3) Uani 1 1 d .
Cl2 Cl 0.06302(12) 0.11768(8) 0.12344(4) 0.0993(5) Uani 1 1 d .
C55 C 0.1037(3) 0.1947(2) 0.10460(10) 0.0524(10) Uani 1 1 d .
H55A H 0.1776 0.1990 0.1081 0.063 Uiso 1 1 calc R
H55B H 0.0892 0.1960 0.0768 0.063 Uiso 1 1 calc R
H1 H 0.270(2) 0.2043(16) 0.3359(8) 0.022(8) Uiso 1 1 d .
H2 H 0.255(2) 0.3161(16) -0.0902(8) 0.025(8) Uiso 1 1 d .

loop_
_atom_site_aniso_label
_atom_site_aniso_U_11
_atom_site_aniso_U_22
_atom_site_aniso_U_33
_atom_site_aniso_U_23
_atom_site_aniso_U_13
_atom_site_aniso_U_12
P1 0.0148(3) 0.0211(4) 0.0163(3) 0.0021(2) 0.0010(2) 0.0004(2)
P2 0.0153(3) 0.0192(4) 0.0172(3) 0.0003(2) -0.0005(2) 0.0007(2)
S1 0.0151(3) 0.0379(5) 0.0279(3) 0.0045(3) -0.0009(2) 0.0016(3)
S2 0.0154(3) 0.0258(4) 0.0269(3) 0.0002(3) 0.0013(2) -0.0014(2)
O1 0.0238(8) 0.0247(11) 0.0184(8) -0.0034(7) 0.0055(6) -0.0033(7)
O2 0.0291(9) 0.0248(11) 0.0209(8) 0.0011(7) -0.0065(7) -0.0052(8)
N1 0.0206(10) 0.0163(13) 0.0174(9) -0.0024(8) 0.0009(8) -0.0001(8)
N2 0.0212(10) 0.0184(13) 0.0157(9) 0.0022(8) -0.0017(7) 0.0001(9)
C1 0.0201(11) 0.0198(14) 0.0163(10) -0.0015(9) -0.0020(8) -0.0039(9)
C2 0.0213(11) 0.0176(14) 0.0189(10) -0.0009(9) 0.0006(9) -0.0032(10)
C3 0.0261(12) 0.0226(16) 0.0227(11) 0.0018(10) 0.0051(9) -0.0030(11)
C4 0.0347(14) 0.0210(16) 0.0281(13) 0.0065(11) 0.0023(11) 0.0005(11)
C5 0.0303(13) 0.0216(16) 0.0265(12) -0.0007(10) 0.0016(10) 0.0058(11)
C6 0.0238(12) 0.0272(17) 0.0188(11) 0.0016(10) 0.0028(9) 0.0028(10)
C7 0.0175(11) 0.0193(15) 0.0178(10) -0.0001(9) -0.0014(8) -0.0018(9)
C8 0.0161(10) 0.0210(15) 0.0170(10) 0.0016(9) -0.0001(8) -0.0003(9)
C9 0.0157(10) 0.0168(14) 0.0164(10) 0.0020(9) -0.0001(8) -0.0024(9)
C10 0.0233(11) 0.0219(15) 0.0148(10) -0.0004(9) 0.0002(9) -0.0022(10)
C11 0.0257(12) 0.0240(16) 0.0232(12) 0.0026(10) 0.0036(9) 0.0014(11)
C12 0.0307(14) 0.0245(17) 0.0305(13) 0.0042(11) 0.0015(11) 0.0034(11)
C13 0.0388(15) 0.0193(17) 0.0309(13) 0.0023(11) 0.0002(11) -0.0048(12)
C14 0.0291(13) 0.0230(17) 0.0250(12) 0.0016(10) 0.0017(10) -0.0093(11)
C15 0.0225(12) 0.0250(16) 0.0192(11) -0.0026(10) -0.0004(9) -0.0025(10)
C16 0.0238(12) 0.0193(14) 0.0160(10) 0.0020(9) 0.0021(9) 0.0007(10)
C17 0.0229(12) 0.0292(17) 0.0259(12) -0.0058(11) 0.0037(10) -0.0003(11)
C18 0.0333(14) 0.0315(18) 0.0279(13) -0.0005(11) 0.0004(11) -0.0064(12)
C19 0.0496(17) 0.0244(17) 0.0204(12) -0.0009(10) -0.0024(11) -0.0016(13)
C20 0.0462(16) 0.0235(17) 0.0213(12) -0.0011(10) 0.0039(11) 0.0080(12)
C21 0.0273(13) 0.0282(17) 0.0210(11) 0.0037(10) 0.0054(10) 0.0072(11)
C22 0.0199(11) 0.0213(14) 0.0152(10) 0.0007(9) -0.0017(8) -0.0011(10)
C23 0.0240(12) 0.0288(17) 0.0225(12) 0.0012(10) -0.0006(9) 0.0002(11)
C24 0.0299(13) 0.0331(18) 0.0272(13) 0.0015(11) -0.0095(11) 0.0044(12)
C25 0.0496(17) 0.0251(17) 0.0199(12) 0.0055(10) -0.0035(11) 0.0036(13)
C26 0.0410(15) 0.0221(16) 0.0196(11) 0.0007(10) 0.0044(10) -0.0055(12)
C27 0.0268(12) 0.0203(15) 0.0187(11) -0.0013(9) 0.0011(9) -0.0061(10)
C28 0.0191(11) 0.0192(14) 0.0172(10) 0.0012(9) 0.0024(8) -0.0038(9)
C29 0.0205(11) 0.0180(15) 0.0175(10) 0.0021(9) 0.0027(9) -0.0030(9)
C30 0.0282(13) 0.0199(15) 0.0218(11) -0.0001(10) -0.0005(10) -0.0051(10)
C31 0.0323(14) 0.0188(16) 0.0291(13) -0.0024(10) 0.0072(11) -0.0018(11)
C32 0.0257(12) 0.0227(16) 0.0284(12) 0.0042(10) 0.0046(10) 0.0050(11)
C33 0.0208(11) 0.0243(16) 0.0223(11) 0.0023(10) 0.0008(9) 0.0025(10)
C34 0.0185(11) 0.0180(14) 0.0198(11) 0.0010(9) 0.0030(9) -0.0006(9)
C35 0.0183(11) 0.0202(15) 0.0164(10) 0.0008(9) -0.0001(8) -0.0014(9)
C36 0.0165(10) 0.0195(14) 0.0165(10) 0.0010(9) 0.0023(8) -0.0009(9)
C37 0.0261(12) 0.0202(15) 0.0135(10) 0.0007(9) -0.0018(9) 0.0000(10)
C38 0.0283(13) 0.0246(16) 0.0229(11) 0.0008(10) -0.0013(10) 0.0074(11)
C39 0.0486(17) 0.0294(19) 0.0283(13) 0.0012(11) 0.0030(12) 0.0159(14)
C40 0.074(2) 0.0194(18) 0.0282(14) 0.0003(11) -0.0086(14) 0.0106(15)
C41 0.058(2) 0.0227(19) 0.0385(16) 0.0075(12) -0.0116(14) -0.0133(14)
C42 0.0299(13) 0.0203(16) 0.0301(13) 0.0063(11) -0.0024(10) -0.0047(11)
C43 0.0193(11) 0.0159(13) 0.0169(10) 0.0005(9) 0.0012(8) 0.0021(9)
C44 0.0186(11) 0.0255(16) 0.0203(11) -0.0011(10) -0.0011(9) 0.0018(10)
C45 0.0277(13) 0.0252(17) 0.0207(11) 0.0013(10) -0.0045(9) 0.0050(11)
C46 0.0270(13) 0.0263(17) 0.0280(12) 0.0088(11) -0.0006(10) -0.0017(11)
C47 0.0223(12) 0.0314(18) 0.0303(13) 0.0068(11) -0.0016(10) -0.0061(11)
C48 0.0198(11) 0.0249(16) 0.0242(11) 0.0039(10) -0.0030(9) -0.0005(10)
C49 0.0230(11) 0.0225(15) 0.0147(10) 0.0015(9) 0.0010(9) 0.0035(10)
C50 0.0227(12) 0.0348(18) 0.0185(11) -0.0004(10) -0.0022(9) 0.0064(11)
C51 0.0277(13) 0.046(2) 0.0214(12) 0.0034(11) 0.0016(10) 0.0155(13)
C52 0.0462(16) 0.0271(17) 0.0210(12) 0.0015(11) 0.0033(11) 0.0149(13)
C53 0.0466(17) 0.0222(17) 0.0251(12) -0.0017(11) 0.0013(12) 0.0001(13)
C54 0.0289(13) 0.0205(16) 0.0241(12) 0.0028(10) 0.0020(10) -0.0014(10)
Cl1 0.0415(5) 0.0791(8) 0.0550(5) -0.0086(5) -0.0145(4) 0.0212(5)
Cl2 0.1239(11) 0.0695(10) 0.1047(10) -0.0145(7) 0.0569(9) -0.0331(8)
C55 0.051(2) 0.068(3) 0.0388(17) -0.0135(17) 0.0067(15) -0.0087(19)

loop_
_atom_type_symbol
_atom_type_description
_atom_type_scat_dispersion_real
_atom_type_scat_dispersion_imag
_atom_type_scat_source
C C 0.0033 0.0016 'International Tables Vol C Tables 4.2.6.8 and 6.1.1.4'
H H 0.0000 0.0000 'International Tables Vol C Tables 4.2.6.8 and 6.1.1.4'
N N 0.0061 0.0033 'International Tables Vol C Tables 4.2.6.8 and 6.1.1.4'
O O 0.0106 0.0060 'International Tables Vol C Tables 4.2.6.8 and 6.1.1.4'
P P 0.1023 0.0942 'International Tables Vol C Tables 4.2.6.8 and 6.1.1.4'
S S 0.1246 0.1234 'International Tables Vol C Tables 4.2.6.8 and 6.1.1.4'
Cl Cl 0.1484 0.1585 'International Tables Vol C Tables 4.2.6.8 and 6.1.1.4'

loop_
_geom_angle_atom_site_label_1
_geom_angle_atom_site_label_2
_geom_angle_atom_site_label_3
_geom_angle
C22 P1 C8 111.31(11)
C22 P1 C16 102.02(11)
C8 P1 C16 104.60(11)
C22 P1 S1 112.12(8)
C8 P1 S1 113.57(8)
C16 P1 S1 112.39(8)
C49 P2 C35 111.24(11)
C49 P2 C43 101.23(11)
C35 P2 C43 105.11(11)
C49 P2 S2 112.45(9)
C35 P2 S2 112.53(8)
C43 P2 S2 113.53(8)
C1 N1 C9 126.5(2)
C1 N1 H1 116(2)
C9 N1 H1 117(2)
C28 N2 C36 126.7(2)
C28 N2 H2 115(2)
C36 N2 H2 118(2)
O1 C1 N1 121.0(2)
O1 C1 C2 123.9(2)
N1 C1 C2 115.0(2)
C3 C2 C7 121.3(2)
C3 C2 C1 118.3(2)
C7 C2 C1 120.3(2)
C4 C3 C2 120.6(2)
C4 C3 H3 119.7
C2 C3 H3 119.7
C3 C4 C5 119.0(3)
C3 C4 H4 120.5
C5 C4 H4 120.5
C6 C5 C4 121.1(3)
C6 C5 H5 119.5
C4 C5 H5 119.5
C5 C6 C7 121.4(2)
C5 C6 H6 119.3
C7 C6 H6 119.3
C2 C7 C6 116.6(2)
C2 C7 C8 119.4(2)
C6 C7 C8 124.0(2)
C9 C8 C7 118.1(2)
C9 C8 P1 124.59(19)
C7 C8 P1 117.34(18)
C8 C9 N1 119.5(2)
C8 C9 C10 127.9(2)
N1 C9 C10 112.5(2)
C15 C10 C11 119.3(3)
C15 C10 C9 120.7(2)
C11 C10 C9 119.9(2)
C12 C11 C10 120.2(2)
C12 C11 H11 119.9
C10 C11 H11 119.9
C13 C12 C11 120.3(3)
C13 C12 H12 119.8
C11 C12 H12 119.8
C12 C13 C14 119.8(3)
C12 C13 H13 120.1
C14 C13 H13 120.1
C15 C14 C13 120.3(2)
C15 C14 H14 119.8
C13 C14 H14 119.8
C14 C15 C10 120.1(2)
C14 C15 H15 120.0
C10 C15 H15 120.0
C17 C16 C21 119.3(2)
C17 C16 P1 121.21(19)
C21 C16 P1 119.48(19)
C18 C17 C16 120.3(2)
C18 C17 H17 119.8
C16 C17 H17 119.8
C19 C18 C17 120.2(3)
C19 C18 H18 119.9
C17 C18 H18 119.9
C18 C19 C20 119.9(3)
C18 C19 H19 120.0
C20 C19 H19 120.0
C19 C20 C21 120.2(3)
C19 C20 H20 119.9
C21 C20 H20 119.9
C20 C21 C16 120.0(2)
C20 C21 H21 120.0
C16 C21 H21 120.0
C23 C22 C27 119.8(2)
C23 C22 P1 121.99(19)
C27 C22 P1 118.07(19)
C24 C23 C22 119.4(2)
C24 C23 H23 120.3
C22 C23 H23 120.3
C23 C24 C25 120.4(3)
C23 C24 H24 119.8
C25 C24 H24 119.8
C26 C25 C24 120.1(3)
C26 C25 H25 120.0
C24 C25 H25 120.0
C25 C26 C27 120.4(2)
C25 C26 H26 119.8
C27 C26 H26 119.8
C26 C27 C22 119.9(2)
C26 C27 H27 120.0
C22 C27 H27 120.0
O2 C28 N2 120.6(2)
O2 C28 C29 124.2(2)
N2 C28 C29 115.1(2)
C30 C29 C34 121.3(2)
C30 C29 C28 118.4(2)
C34 C29 C28 120.1(2)
C31 C30 C29 120.9(2)
C31 C30 H30 119.5
C29 C30 H30 119.5
C30 C31 C32 119.0(3)
C30 C31 H31 120.5
C32 C31 H31 120.5
C33 C32 C31 121.0(2)
C33 C32 H32 119.5
C31 C32 H32 119.5
C32 C33 C34 121.2(2)
C32 C33 H33 119.4
C34 C33 H33 119.4
C29 C34 C33 116.5(2)
C29 C34 C35 119.6(2)
C33 C34 C35 123.8(2)
C36 C35 C34 118.3(2)
C36 C35 P2 123.5(2)
C34 C35 P2 118.24(18)
C35 C36 N2 119.5(2)
C35 C36 C37 128.7(2)
N2 C36 C37 111.7(2)
C42 C37 C38 119.3(3)
C42 C37 C36 121.6(2)
C38 C37 C36 119.0(2)
C39 C38 C37 120.5(3)
C39 C38 H38 119.7
C37 C38 H38 119.7
C40 C39 C38 119.8(3)
C40 C39 H39 120.1
C38 C39 H39 120.1
C41 C40 C39 119.7(3)
C41 C40 H40 120.2
C39 C40 H40 120.2
C40 C41 C42 120.9(3)
C40 C41 H41 119.5
C42 C41 H41 119.5
C37 C42 C41 119.8(3)
C37 C42 H42 120.1
C41 C42 H42 120.1
C44 C43 C48 118.9(2)
C44 C43 P2 119.00(19)
C48 C43 P2 122.02(18)
C45 C44 C43 120.3(2)
C45 C44 H44 119.8
C43 C44 H44 119.8
C46 C45 C44 120.5(2)
C46 C45 H45 119.8
C44 C45 H45 119.8
C45 C46 C47 119.5(2)
C45 C46 H46 120.3
C47 C46 H46 120.3
C48 C47 C46 120.7(2)
C48 C47 H47 119.7
C46 C47 H47 119.7
C47 C48 C43 120.1(2)
C47 C48 H48 119.9
C43 C48 H48 119.9
C54 C49 C50 119.7(2)
C54 C49 P2 118.76(19)
C50 C49 P2 121.4(2)
C51 C50 C49 119.1(3)
C51 C50 H50 120.5
C49 C50 H50 120.5
C52 C51 C50 120.9(3)
C52 C51 H51 119.6
C50 C51 H51 119.6
C53 C52 C51 120.2(3)
C53 C52 H52 119.9
C51 C52 H52 119.9
C52 C53 C54 119.6(3)
C52 C53 H53 120.2
C54 C53 H53 120.2
C49 C54 C53 120.5(2)
C49 C54 H54 119.7
C53 C54 H54 119.7
Cl1 C55 Cl2 111.01(19)
Cl1 C55 H55A 109.4
Cl2 C55 H55A 109.4
Cl1 C55 H55B 109.4
Cl2 C55 H55B 109.4
H55A C55 H55B 108.0

loop_
_geom_bond_atom_site_label_1
_geom_bond_atom_site_label_2
_geom_bond_distance
P1 C22 1.819(3)
P1 C8 1.827(2)
P1 C16 1.828(3)
P1 S1 1.9626(9)
P2 C49 1.818(3)
P2 C35 1.819(2)
P2 C43 1.820(3)
P2 S2 1.9674(9)
O1 C1 1.245(3)
O2 C28 1.240(3)
N1 C1 1.361(3)
N1 C9 1.378(3)
N1 H1 0.78(3)
N2 C28 1.361(3)
N2 C36 1.383(3)
N2 H2 0.83(3)
C1 C2 1.458(4)
C2 C3 1.403(4)
C2 C7 1.412(3)
C3 C4 1.369(4)
C3 H3 0.9500
C4 C5 1.398(4)
C4 H4 0.9500
C5 C6 1.377(4)
C5 H5 0.9500
C6 C7 1.412(4)
C6 H6 0.9500
C7 C8 1.465(3)
C8 C9 1.373(3)
C9 C10 1.480(4)
C10 C15 1.392(3)
C10 C11 1.401(4)
C11 C12 1.383(4)
C11 H11 0.9500
C12 C13 1.383(4)
C12 H12 0.9500
C13 C14 1.390(4)
C13 H13 0.9500
C14 C15 1.387(4)
C14 H14 0.9500
C15 H15 0.9500
C16 C17 1.392(3)
C16 C21 1.396(3)
C17 C18 1.386(4)
C17 H17 0.9500
C18 C19 1.384(4)
C18 H18 0.9500
C19 C20 1.385(4)
C19 H19 0.9500
C20 C21 1.390(4)
C20 H20 0.9500
C21 H21 0.9500
C22 C23 1.394(3)
C22 C27 1.394(3)
C23 C24 1.387(4)
C23 H23 0.9500
C24 C25 1.388(4)
C24 H24 0.9500
C25 C26 1.371(4)
C25 H25 0.9500
C26 C27 1.384(4)
C26 H26 0.9500
C27 H27 0.9500
C28 C29 1.465(3)
C29 C30 1.394(4)
C29 C34 1.417(3)
C30 C31 1.370(4)
C30 H30 0.9500
C31 C32 1.399(4)
C31 H31 0.9500
C32 C33 1.379(4)
C32 H32 0.9500
C33 C34 1.418(3)
C33 H33 0.9500
C34 C35 1.459(4)
C35 C36 1.375(3)
C36 C37 1.480(4)
C37 C42 1.386(4)
C37 C38 1.396(3)
C38 C39 1.390(4)
C38 H38 0.9500
C39 C40 1.387(5)
C39 H39 0.9500
C40 C41 1.377(5)
C40 H40 0.9500
C41 C42 1.392(4)
C41 H41 0.9500
C42 H42 0.9500
C43 C44 1.401(3)
C43 C48 1.403(3)
C44 C45 1.388(4)
C44 H44 0.9500
C45 C46 1.381(4)
C45 H45 0.9500
C46 C47 1.396(4)
C46 H46 0.9500
C47 C48 1.380(4)
C47 H47 0.9500
C48 H48 0.9500
C49 C54 1.390(4)
C49 C50 1.403(3)
C50 C51 1.390(4)
C50 H50 0.9500
C51 C52 1.385(4)
C51 H51 0.9500
C52 C53 1.382(4)
C52 H52 0.9500
C53 C54 1.394(4)
C53 H53 0.9500
C54 H54 0.9500
Cl1 C55 1.753(4)
Cl2 C55 1.754(4)
C55 H55A 0.9900
C55 H55B 0.9900

loop_
_geom_torsion_atom_site_label_1
_geom_torsion_atom_site_label_2
_geom_torsion_atom_site_label_3
_geom_torsion_atom_site_label_4
_geom_torsion
C9 N1 C1 O1 -174.7(2)
C9 N1 C1 C2 9.4(3)
O1 C1 C2 C3 -6.9(3)
N1 C1 C2 C3 168.9(2)
O1 C1 C2 C7 178.1(2)
N1 C1 C2 C7 -6.1(3)
C7 C2 C3 C4 -0.2(4)
C1 C2 C3 C4 -175.2(2)
C2 C3 C4 C5 1.6(4)
C3 C4 C5 C6 -1.8(4)
C4 C5 C6 C7 0.4(4)
C3 C2 C7 C6 -1.2(3)
C1 C2 C7 C6 173.7(2)
C3 C2 C7 C8 -178.3(2)
C1 C2 C7 C8 -3.4(3)
C5 C6 C7 C2 1.1(4)
C5 C6 C7 C8 178.0(2)
C2 C7 C8 C9 10.6(3)
C6 C7 C8 C9 -166.2(2)
C2 C7 C8 P1 -170.46(17)
C6 C7 C8 P1 12.7(3)
C22 P1 C8 C9 -23.5(2)
C16 P1 C8 C9 -132.9(2)
S1 P1 C8 C9 104.18(19)
C22 P1 C8 C7 157.69(17)
C16 P1 C8 C7 48.26(19)
S1 P1 C8 C7 -74.63(18)
C7 C8 C9 N1 -8.1(3)
P1 C8 C9 N1 173.10(16)
C7 C8 C9 C10 168.8(2)
P1 C8 C9 C10 -10.0(3)
C1 N1 C9 C8 -2.3(3)
C1 N1 C9 C10 -179.6(2)
C8 C9 C10 C15 -48.5(3)
N1 C9 C10 C15 128.5(2)
C8 C9 C10 C11 136.0(2)
N1 C9 C10 C11 -46.9(3)
C15 C10 C11 C12 0.9(4)
C9 C10 C11 C12 176.4(2)
C10 C11 C12 C13 -0.8(4)
C11 C12 C13 C14 0.4(4)
C12 C13 C14 C15 -0.1(4)
C13 C14 C15 C10 0.3(4)
C11 C10 C15 C14 -0.6(3)
C9 C10 C15 C14 -176.1(2)
C22 P1 C16 C17 -75.0(2)
C8 P1 C16 C17 41.1(2)
S1 P1 C16 C17 164.71(18)
C22 P1 C16 C21 103.0(2)
C8 P1 C16 C21 -140.9(2)
S1 P1 C16 C21 -17.3(2)
C21 C16 C17 C18 0.8(4)
P1 C16 C17 C18 178.9(2)
C16 C17 C18 C19 1.0(4)
C17 C18 C19 C20 -1.8(4)
C18 C19 C20 C21 0.7(4)
C19 C20 C21 C16 1.1(4)
C17 C16 C21 C20 -1.9(4)
P1 C16 C21 C20 -179.95(19)
C8 P1 C22 C23 -44.4(2)
C16 P1 C22 C23 66.7(2)
S1 P1 C22 C23 -172.84(19)
C8 P1 C22 C27 139.79(19)
C16 P1 C22 C27 -109.1(2)
S1 P1 C22 C27 11.3(2)
C27 C22 C23 C24 -2.3(4)
P1 C22 C23 C24 -178.1(2)
C22 C23 C24 C25 1.8(4)
C23 C24 C25 C26 -0.1(4)
C24 C25 C26 C27 -1.1(4)
C25 C26 C27 C22 0.6(4)
C23 C22 C27 C26 1.1(4)
P1 C22 C27 C26 177.1(2)
C36 N2 C28 O2 178.8(2)
C36 N2 C28 C29 -4.9(3)
O2 C28 C29 C30 3.4(3)
N2 C28 C29 C30 -172.8(2)
O2 C28 C29 C34 177.8(2)
N2 C28 C29 C34 1.6(3)
C34 C29 C30 C31 0.8(4)
C28 C29 C30 C31 175.2(2)
C29 C30 C31 C32 -2.9(4)
C30 C31 C32 C33 2.6(4)
C31 C32 C33 C34 -0.3(4)
C30 C29 C34 C33 1.4(3)
C28 C29 C34 C33 -172.8(2)
C30 C29 C34 C35 179.3(2)
C28 C29 C34 C35 5.1(3)
C32 C33 C34 C29 -1.7(3)
C32 C33 C34 C35 -179.5(2)
C29 C34 C35 C36 -9.1(3)
C33 C34 C35 C36 168.6(2)
C29 C34 C35 P2 173.16(17)
C33 C34 C35 P2 -9.1(3)
C49 P2 C35 C36 24.8(2)
C43 P2 C35 C36 133.5(2)
S2 P2 C35 C36 -102.45(19)
C49 P2 C35 C34 -157.61(17)
C43 P2 C35 C34 -48.9(2)
S2 P2 C35 C34 75.17(19)
C34 C35 C36 N2 6.3(3)
P2 C35 C36 N2 -176.12(16)
C34 C35 C36 C37 -171.8(2)
P2 C35 C36 C37 5.8(4)
C28 N2 C36 C35 0.9(3)
C28 N2 C36 C37 179.3(2)
C35 C36 C37 C42 59.5(3)
N2 C36 C37 C42 -118.8(2)
C35 C36 C37 C38 -125.7(3)
N2 C36 C37 C38 56.1(3)
C42 C37 C38 C39 -1.4(4)
C36 C37 C38 C39 -176.4(2)
C37 C38 C39 C40 2.0(4)
C38 C39 C40 C41 -1.1(4)
C39 C40 C41 C42 -0.5(4)
C38 C37 C42 C41 -0.2(4)
C36 C37 C42 C41 174.7(2)
C40 C41 C42 C37 1.1(4)
C49 P2 C43 C44 -91.0(2)
C35 P2 C43 C44 153.17(19)
S2 P2 C43 C44 29.8(2)
C49 P2 C43 C48 85.7(2)
C35 P2 C43 C48 -30.1(2)
S2 P2 C43 C48 -153.53(18)
C48 C43 C44 C45 -0.1(4)
P2 C43 C44 C45 176.68(19)
C43 C44 C45 C46 0.2(4)
C44 C45 C46 C47 0.0(4)
C45 C46 C47 C48 -0.4(4)
C46 C47 C48 C43 0.5(4)
C44 C43 C48 C47 -0.2(4)
P2 C43 C48 C47 -176.9(2)
C35 P2 C49 C54 -134.8(2)
C43 P2 C49 C54 113.9(2)
S2 P2 C49 C54 -7.6(2)
C35 P2 C49 C50 49.4(2)
C43 P2 C49 C50 -61.9(2)
S2 P2 C49 C50 176.62(17)
C54 C49 C50 C51 2.6(4)
P2 C49 C50 C51 178.38(19)
C49 C50 C51 C52 -0.6(4)
C50 C51 C52 C53 -1.6(4)
C51 C52 C53 C54 1.8(4)
C50 C49 C54 C53 -2.4(4)
P2 C49 C54 C53 -178.3(2)
C52 C53 C54 C49 0.2(4)
